data_4085328
loop_
_publ_author_name
'Higgins Frey, Jessica A.'
'Cloke, F. Geoffrey N.'
'Roe, S. Mark'

_publ_section_title
;
 Synthesis and Reactivity of a Mixed-Sandwich Uranium(IV) Primary Amido
 Complex
;
_journal_issue 11
_journal_name_full Organometallics
_journal_page_first 2102
_journal_paper_doi 10.1021/om501190x
_journal_volume 34
_journal_year 2015
_chemical_formula_moiety 'C37 H65 N O2 Si2 U'
_chemical_formula_sum 'C37 H65 N O2 Si2 U'
_chemical_formula_weight 850.11
_chemical_name_common complex_3_carbamate
_chemical_name_systematic
;
(kappa-2-carbamato)(eta-5-pentamethylcyclopentadienyl)
(eta-8-(bis{triisopropylsilyl}cyclooctatetraene))uranium(IV)
;
_space_group_IT_number 2
_symmetry_cell_setting triclinic
_symmetry_Int_Tables_number 2
_symmetry_space_group_name_Hall '-P 1'
_symmetry_space_group_name_H-M 'P -1'
_atom_sites_solution_hydrogens geom
_atom_sites_solution_primary direct
_atom_sites_solution_secondary difmap
_audit_conform_dict_location ftp://ftp.iucr.org/pub/cif_core.dic
_audit_conform_dict_name cif_core.dic
_audit_conform_dict_version 2.3
_audit_creation_date 2012-08-30T11:35:32-00:00
_audit_creation_method 'WinGX routine CIF_UPDATE'
_cell_angle_alpha 101.496(7)
_cell_angle_beta 93.003(7)
_cell_angle_gamma 104.307(7)
_cell_formula_units_Z 2
_cell_length_a 8.8461(2)
_cell_length_b 11.9688(3)
_cell_length_c 19.1218(13)
_cell_measurement_reflns_used 38113
_cell_measurement_temperature 100(2)
_cell_measurement_theta_max 27.5
_cell_measurement_theta_min 3.1
_cell_volume 1911.37(17)
_computing_cell_refinement
;
        CrystalClear-SM Expert 3.1 b10 (Rigaku, 20112)
;
_computing_data_collection
;
        CrystalClear-SM Expert 3.1 b10 (Rigaku, 20112)
;
_computing_data_reduction
;
        CrystalClear-SM Expert 3.1 b10 (Rigaku, 20112)
;
_computing_structure_refinement 'SHELXL-97 (Sheldrick, 1997)'
_diffrn_ambient_temperature 100(2)
_diffrn_detector CCD
_diffrn_detector_area_resol_mean 28.5714
_diffrn_measured_fraction_theta_full 0.993
_diffrn_measured_fraction_theta_max 0.993
_diffrn_measurement_device
;
        AFC12 (Right): Kappa 3 circle
;
_diffrn_measurement_device_type
;
        Rigaku Saturn724+ (2x2 bin mode)
;
_diffrn_measurement_method 'profile data from \w-scans'
_diffrn_orient_matrix_type d*Trek
_diffrn_orient_matrix_UB_11 -0.073232
_diffrn_orient_matrix_UB_12 -0.091122
_diffrn_orient_matrix_UB_13 -0.007938
_diffrn_orient_matrix_UB_21 -0.078524
_diffrn_orient_matrix_UB_22 0.034996
_diffrn_orient_matrix_UB_23 -0.02018
_diffrn_orient_matrix_UB_31 -0.000449
_diffrn_orient_matrix_UB_32 -0.002294
_diffrn_orient_matrix_UB_33 -0.053522
_diffrn_radiation_monochromator graphite
_diffrn_radiation_type MoK\a
_diffrn_radiation_wavelength 0.71075
_diffrn_reflns_av_R_equivalents 0.0434
_diffrn_reflns_av_unetI/netI 0.0342
_diffrn_reflns_limit_h_max 11
_diffrn_reflns_limit_h_min -11
_diffrn_reflns_limit_k_max 15
_diffrn_reflns_limit_k_min -15
_diffrn_reflns_limit_l_max 24
_diffrn_reflns_limit_l_min -24
_diffrn_reflns_number 41797
_diffrn_reflns_theta_full 27.48
_diffrn_reflns_theta_max 27.48
_diffrn_reflns_theta_min 3.06
_diffrn_source 'Rotating Anode'
_exptl_absorpt_coefficient_mu 4.339
_exptl_absorpt_correction_T_max 1
_exptl_absorpt_correction_T_min 0.75
_exptl_absorpt_correction_type empirical
_exptl_absorpt_process_details
;
Semi-empirical from equivalents
;
_exptl_crystal_colour Brown
_exptl_crystal_density_diffrn 1.477
_exptl_crystal_density_method 'not measured'
_exptl_crystal_description Block
_exptl_crystal_F_000 860
_exptl_crystal_size_max 0.1
_exptl_crystal_size_mid 0.09
_exptl_crystal_size_min 0.03
_refine_diff_density_max 1.737
_refine_diff_density_min -2.109
_refine_diff_density_rms 0.114
_refine_ls_extinction_method none
_refine_ls_goodness_of_fit_ref 1.05
_refine_ls_hydrogen_treatment constr
_refine_ls_matrix_type full
_refine_ls_number_parameters 388
_refine_ls_number_reflns 8721
_refine_ls_number_restraints 0
_refine_ls_restrained_S_all 1.05
_refine_ls_R_factor_all 0.0287
_refine_ls_R_factor_gt 0.0266
_refine_ls_shift/su_max 0.002
_refine_ls_shift/su_mean 0
_refine_ls_structure_factor_coef Fsqd
_refine_ls_weighting_details 'calc w=1/[\s^2^(Fo^2^)+(0.0364P)^2^+3.1426P] where P=(Fo^2^+2Fc^2^)/3'
_refine_ls_weighting_scheme calc
_refine_ls_wR_factor_gt 0.0687
_refine_ls_wR_factor_ref 0.0699
_reflns_number_gt 8243
_reflns_number_total 8721
_reflns_threshold_expression >2sigma(I)
_cod_data_source_file om501190x_si_002.cif
_cod_data_source_block compound3
_cod_depositor_comments 'Adding full bibliography for 4085327--4085328.cif.'
_cod_original_cell_volume 1911.37(15)
_cod_database_code 4085328

loop_
_symmetry_equiv_pos_as_xyz
'x, y, z'
'-x, -y, -z'

loop_
_atom_site_label
_atom_site_type_symbol
_atom_site_fract_x
_atom_site_fract_y
_atom_site_fract_z
_atom_site_U_iso_or_equiv
_atom_site_adp_type
_atom_site_occupancy
_atom_site_symmetry_multiplicity
_atom_site_calc_flag
_atom_site_refinement_flags
C1 C 0.4399(3) 0.9721(3) 0.21526(17) 0.0194(6) Uani 1 1 d .
C2 C 0.4082(4) 0.9722(3) 0.28706(17) 0.0190(6) Uani 1 1 d .
H2 H 0.4 1.0476 0.3111 0.023 Uiso 1 1 calc R
C3 C 0.3852(4) 0.8917(3) 0.33332(17) 0.0197(6) Uani 1 1 d .
H3 H 0.3669 0.9285 0.3797 0.024 Uiso 1 1 calc R
C4 C 0.3820(4) 0.7720(3) 0.32967(17) 0.0201(6) Uani 1 1 d .
C5 C 0.4147(4) 0.6869(3) 0.27316(18) 0.0215(6) Uani 1 1 d .
H5 H 0.4013 0.6121 0.2853 0.026 Uiso 1 1 calc R
C6 C 0.4616(4) 0.6857(3) 0.20429(18) 0.0211(6) Uani 1 1 d .
H6 H 0.4836 0.6133 0.1833 0.025 Uiso 1 1 calc R
C7 C 0.4842(4) 0.7663(3) 0.15845(18) 0.0212(6) Uani 1 1 d .
H7 H 0.518 0.7346 0.1142 0.025 Uiso 1 1 calc R
C8 C 0.4695(4) 0.8811(3) 0.16163(17) 0.0198(6) Uani 1 1 d .
H8 H 0.4826 0.9039 0.117 0.024 Uiso 1 1 calc R
C9 C 0.0920(4) 0.6740(4) 0.06760(19) 0.0309(8) Uani 1 1 d .
C10 C 0.1549(4) 0.5874(4) 0.0874(2) 0.0326(8) Uani 1 1 d .
C11 C 0.0647(4) 0.5419(3) 0.1394(2) 0.0297(8) Uani 1 1 d .
C12 C -0.0569(4) 0.5987(3) 0.1491(2) 0.0269(7) Uani 1 1 d .
C13 C -0.0396(4) 0.6813(3) 0.1051(2) 0.0272(7) Uani 1 1 d .
C14 C 0.2700(5) 0.5333(5) 0.0479(3) 0.074(2) Uani 1 1 d .
H14A H 0.2962 0.4748 0.0724 0.112 Uiso 1 1 calc R
H14B H 0.3655 0.5951 0.0469 0.112 Uiso 1 1 calc R
H14C H 0.2238 0.4945 -0.0013 0.112 Uiso 1 1 calc R
C15 C 0.0840(7) 0.4410(4) 0.1723(3) 0.0666(18) Uani 1 1 d .
H15A H 0.178 0.4178 0.1571 0.1 Uiso 1 1 calc R
H15B H -0.0083 0.3735 0.1565 0.1 Uiso 1 1 calc R
H15C H 0.0947 0.466 0.2248 0.1 Uiso 1 1 calc R
C16 C -0.1945(5) 0.5630(5) 0.1907(3) 0.0574(15) Uani 1 1 d .
H16A H -0.2624 0.6163 0.1897 0.086 Uiso 1 1 calc R
H16B H -0.1563 0.5678 0.2405 0.086 Uiso 1 1 calc R
H16C H -0.2543 0.4818 0.1688 0.086 Uiso 1 1 calc R
C17 C -0.1528(6) 0.7527(4) 0.0928(3) 0.0558(14) Uani 1 1 d .
H17A H -0.2335 0.7423 0.1259 0.084 Uiso 1 1 calc R
H17B H -0.2024 0.7258 0.0432 0.084 Uiso 1 1 calc R
H17C H -0.0961 0.8364 0.1013 0.084 Uiso 1 1 calc R
C18 C 0.1429(7) 0.7374(6) 0.0090(2) 0.0690(19) Uani 1 1 d .
H18A H 0.0809 0.7941 0.0059 0.103 Uiso 1 1 calc R
H18B H 0.1266 0.68 -0.0369 0.103 Uiso 1 1 calc R
H18C H 0.2543 0.7796 0.0197 0.103 Uiso 1 1 calc R
C19 C 0.6871(4) 1.1758(3) 0.18185(19) 0.0229(6) Uani 1 1 d .
H19 H 0.7021 1.2516 0.1653 0.027 Uiso 1 1 calc R
C20 C 0.7786(4) 1.2056(3) 0.2564(2) 0.0287(7) Uani 1 1 d .
H20A H 0.7324 1.2574 0.29 0.043 Uiso 1 1 calc R
H20B H 0.8884 1.2458 0.2537 0.043 Uiso 1 1 calc R
H20C H 0.7737 1.1326 0.273 0.043 Uiso 1 1 calc R
C21 C 0.7596(4) 1.0955(3) 0.1292(2) 0.0281(7) Uani 1 1 d .
H21A H 0.7011 1.0766 0.0815 0.042 Uiso 1 1 calc R
H21B H 0.7549 1.0223 0.1456 0.042 Uiso 1 1 calc R
H21C H 0.8693 1.136 0.1266 0.042 Uiso 1 1 calc R
C22 C 0.4078(4) 1.2311(3) 0.2552(2) 0.0244(7) Uani 1 1 d .
H22 H 0.4605 1.2299 0.3025 0.029 Uiso 1 1 calc R
C23 C 0.4693(5) 1.3575(3) 0.2443(2) 0.0369(9) Uani 1 1 d .
H23A H 0.5817 1.3732 0.239 0.055 Uiso 1 1 calc R
H23B H 0.4524 1.4138 0.286 0.055 Uiso 1 1 calc R
H23C H 0.4129 1.3661 0.201 0.055 Uiso 1 1 calc R
C24 C 0.2316(5) 1.2070(3) 0.2638(2) 0.0353(9) Uani 1 1 d .
H24A H 0.1921 1.1265 0.271 0.053 Uiso 1 1 calc R
H24B H 0.1751 1.2155 0.2205 0.053 Uiso 1 1 calc R
H24C H 0.2152 1.2637 0.3055 0.053 Uiso 1 1 calc R
C25 C 0.3673(4) 1.0923(3) 0.09171(19) 0.0247(7) Uani 1 1 d .
H25 H 0.3976 1.0238 0.0624 0.03 Uiso 1 1 calc R
C26 C 0.4233(6) 1.1957(4) 0.0550(3) 0.0481(12) Uani 1 1 d .
H26A H 0.5382 1.2178 0.0584 0.072 Uiso 1 1 calc R
H26B H 0.3873 1.2634 0.0788 0.072 Uiso 1 1 calc R
H26C H 0.3803 1.172 0.0044 0.072 Uiso 1 1 calc R
C27 C 0.1897(5) 1.0578(6) 0.0857(3) 0.0554(14) Uani 1 1 d .
H27A H 0.1534 0.9915 0.109 0.083 Uiso 1 1 calc R
H27B H 0.1478 1.0343 0.035 0.083 Uiso 1 1 calc R
H27C H 0.1531 1.1253 0.1094 0.083 Uiso 1 1 calc R
C28 C 0.5556(4) 0.7163(3) 0.4552(2) 0.0301(8) Uani 1 1 d .
H28 H 0.5408 0.6825 0.499 0.036 Uiso 1 1 calc R
C29 C 0.6376(5) 0.6394(4) 0.4049(2) 0.0365(9) Uani 1 1 d .
H29A H 0.5689 0.5591 0.3896 0.055 Uiso 1 1 calc R
H29B H 0.7356 0.637 0.4303 0.055 Uiso 1 1 calc R
H29C H 0.6609 0.673 0.3628 0.055 Uiso 1 1 calc R
C30 C 0.6631(5) 0.8421(4) 0.4799(2) 0.0402(10) Uani 1 1 d .
H30A H 0.6104 0.8907 0.5123 0.06 Uiso 1 1 calc R
H30B H 0.6864 0.8765 0.438 0.06 Uiso 1 1 calc R
H30C H 0.7611 0.8395 0.505 0.06 Uiso 1 1 calc R
C31 C 0.2810(5) 0.8228(3) 0.48531(19) 0.0295(7) Uani 1 1 d .
H31 H 0.3583 0.9013 0.4903 0.035 Uiso 1 1 calc R
C32 C 0.2882(6) 0.7940(4) 0.5601(2) 0.0464(11) Uani 1 1 d .
H32A H 0.391 0.7815 0.5719 0.07 Uiso 1 1 calc R
H32B H 0.2058 0.7222 0.5602 0.07 Uiso 1 1 calc R
H32C H 0.2723 0.86 0.5959 0.07 Uiso 1 1 calc R
C33 C 0.1203(5) 0.8427(4) 0.4674(2) 0.0385(9) Uani 1 1 d .
H33A H 0.115 0.8609 0.4197 0.058 Uiso 1 1 calc R
H33B H 0.1052 0.9088 0.5032 0.058 Uiso 1 1 calc R
H33C H 0.0379 0.7711 0.4677 0.058 Uiso 1 1 calc R
C34 C 0.2231(4) 0.5591(3) 0.3958(2) 0.0283(7) Uani 1 1 d .
H34 H 0.2578 0.5168 0.3515 0.034 Uiso 1 1 calc R
C35 C 0.2417(6) 0.4906(4) 0.4539(3) 0.0462(11) Uani 1 1 d .
H35A H 0.3531 0.4963 0.465 0.069 Uiso 1 1 calc R
H35B H 0.1841 0.4074 0.4366 0.069 Uiso 1 1 calc R
H35C H 0.1998 0.5242 0.4973 0.069 Uiso 1 1 calc R
C36 C 0.0484(5) 0.5487(4) 0.3782(3) 0.0485(12) Uani 1 1 d .
H36A H 0.0358 0.5923 0.3409 0.073 Uiso 1 1 calc R
H36B H 0.0059 0.582 0.4215 0.073 Uiso 1 1 calc R
H36C H -0.0081 0.4653 0.3609 0.073 Uiso 1 1 calc R
C37 C -0.0277(4) 0.8639(3) 0.2683(2) 0.0266(7) Uani 1 1 d .
N1 N -0.1523(4) 0.8982(4) 0.2914(2) 0.0459(9) Uani 1 1 d .
H1A H -0.1835 0.9525 0.2741 0.055 Uiso 1 1 calc R
H1B H -0.2033 0.8665 0.324 0.055 Uiso 1 1 calc R
O1 O 0.0102(3) 0.7773(2) 0.28971(14) 0.0275(5) Uani 1 1 d .
O2 O 0.0476(3) 0.9084(2) 0.22142(14) 0.0269(5) Uani 1 1 d .
Si1 Si 0.46804(10) 1.11727(8) 0.18593(5) 0.01852(17) Uani 1 1 d .
Si2 Si 0.35243(11) 0.71626(8) 0.41615(5) 0.02267(18) Uani 1 1 d .
U1 U 0.208294(12) 0.771466(9) 0.209022(6) 0.01587(4) Uani 1 1 d .

loop_
_atom_site_aniso_label
_atom_site_aniso_U_11
_atom_site_aniso_U_22
_atom_site_aniso_U_33
_atom_site_aniso_U_23
_atom_site_aniso_U_13
_atom_site_aniso_U_12
C1 0.0123(13) 0.0235(16) 0.0239(15) 0.0085(12) -0.0003(11) 0.0050(12)
C2 0.0186(14) 0.0175(14) 0.0216(15) 0.0059(12) -0.0005(12) 0.0051(11)
C3 0.0214(15) 0.0196(15) 0.0185(15) 0.0058(12) -0.0006(12) 0.0053(12)
C4 0.0181(14) 0.0214(15) 0.0216(15) 0.0080(12) -0.0010(12) 0.0044(12)
C5 0.0182(14) 0.0200(15) 0.0278(16) 0.0080(13) -0.0025(12) 0.0066(12)
C6 0.0156(14) 0.0216(15) 0.0268(16) 0.0030(13) -0.0008(12) 0.0089(12)
C7 0.0145(14) 0.0234(16) 0.0253(16) 0.0025(13) 0.0010(12) 0.0067(12)
C8 0.0171(14) 0.0239(16) 0.0219(15) 0.0095(12) 0.0025(12) 0.0080(12)
C9 0.0277(18) 0.036(2) 0.0203(16) 0.0037(14) -0.0051(14) -0.0041(15)
C10 0.0208(16) 0.038(2) 0.0323(19) -0.0102(16) -0.0041(14) 0.0099(15)
C11 0.0266(17) 0.0157(15) 0.041(2) 0.0040(14) -0.0163(15) 0.0005(13)
C12 0.0174(15) 0.0268(17) 0.0315(18) 0.0051(14) -0.0007(13) -0.0015(13)
C13 0.0223(16) 0.0244(17) 0.0330(18) 0.0053(14) -0.0098(14) 0.0063(13)
C14 0.031(2) 0.084(4) 0.079(4) -0.056(3) -0.010(2) 0.023(3)
C15 0.078(4) 0.022(2) 0.088(4) 0.015(2) -0.052(3) 0.002(2)
C16 0.025(2) 0.076(4) 0.050(3) 0.006(3) 0.0059(19) -0.019(2)
C17 0.044(3) 0.046(3) 0.072(3) -0.004(2) -0.035(2) 0.025(2)
C18 0.072(4) 0.082(4) 0.025(2) 0.018(2) -0.011(2) -0.031(3)
C19 0.0179(15) 0.0240(16) 0.0288(17) 0.0112(13) 0.0023(13) 0.0048(12)
C20 0.0201(16) 0.0326(19) 0.0331(19) 0.0088(15) -0.0020(14) 0.0057(14)
C21 0.0180(15) 0.0349(19) 0.0332(19) 0.0123(15) 0.0079(14) 0.0053(14)
C22 0.0236(16) 0.0197(16) 0.0327(18) 0.0093(13) 0.0055(13) 0.0076(13)
C23 0.038(2) 0.0247(18) 0.055(3) 0.0167(17) 0.0122(19) 0.0142(16)
C24 0.0286(19) 0.0279(19) 0.054(2) 0.0094(17) 0.0131(18) 0.0133(15)
C25 0.0207(16) 0.0287(17) 0.0282(17) 0.0127(14) -0.0010(13) 0.0087(13)
C26 0.046(3) 0.057(3) 0.046(3) 0.034(2) -0.007(2) 0.005(2)
C27 0.024(2) 0.102(4) 0.040(2) 0.035(3) -0.0056(17) 0.002(2)
C28 0.0299(18) 0.0306(19) 0.0315(19) 0.0122(15) -0.0061(15) 0.0091(15)
C29 0.0294(19) 0.044(2) 0.041(2) 0.0114(18) -0.0069(16) 0.0177(17)
C30 0.033(2) 0.037(2) 0.047(2) 0.0079(18) -0.0117(18) 0.0056(17)
C31 0.0342(19) 0.0306(19) 0.0245(17) 0.0082(14) 0.0033(14) 0.0085(15)
C32 0.066(3) 0.050(3) 0.030(2) 0.0141(19) 0.010(2) 0.022(2)
C33 0.035(2) 0.048(2) 0.033(2) 0.0037(18) 0.0082(17) 0.0157(18)
C34 0.0282(18) 0.0239(17) 0.0335(19) 0.0114(14) 0.0011(14) 0.0044(14)
C35 0.051(3) 0.040(2) 0.049(3) 0.027(2) -0.004(2) 0.003(2)
C36 0.035(2) 0.038(2) 0.073(3) 0.023(2) -0.010(2) 0.0038(18)
C37 0.0222(16) 0.0333(19) 0.0302(18) 0.0127(15) 0.0059(14) 0.0129(14)
N1 0.044(2) 0.055(2) 0.055(2) 0.0213(19) 0.0223(18) 0.0314(18)
O1 0.0246(12) 0.0324(13) 0.0304(13) 0.0128(11) 0.0077(10) 0.0107(10)
O2 0.0252(12) 0.0266(12) 0.0327(13) 0.0089(10) 0.0021(10) 0.0125(10)
Si1 0.0155(4) 0.0198(4) 0.0239(4) 0.0106(3) 0.0025(3) 0.0065(3)
Si2 0.0249(4) 0.0247(5) 0.0211(4) 0.0104(4) -0.0002(3) 0.0078(4)
U1 0.01258(6) 0.01759(7) 0.01958(7) 0.00680(4) 0.00072(4) 0.00596(4)

loop_
_atom_type_symbol
_atom_type_description
_atom_type_scat_dispersion_real
_atom_type_scat_dispersion_imag
_atom_type_scat_source
C C 0.0033 0.0016 'International Tables Vol C Tables 4.2.6.8 and 6.1.1.4'
H H 0 0 'International Tables Vol C Tables 4.2.6.8 and 6.1.1.4'
N N 0.0061 0.0033 'International Tables Vol C Tables 4.2.6.8 and 6.1.1.4'
O O 0.0106 0.006 'International Tables Vol C Tables 4.2.6.8 and 6.1.1.4'
Si Si 0.0817 0.0704 'International Tables Vol C Tables 4.2.6.8 and 6.1.1.4'
U U -9.6767 9.6646 'International Tables Vol C Tables 4.2.6.8 and 6.1.1.4'

loop_
_geom_angle_atom_site_label_1
_geom_angle_atom_site_label_2
_geom_angle_atom_site_label_3
_geom_angle
C2 C1 C8 129.9(3)
C2 C1 Si1 117.0(2)
C8 C1 Si1 112.7(2)
C2 C1 U1 74.28(18)
C8 C1 U1 72.30(18)
Si1 C1 U1 138.76(14)
C1 C2 C3 138.1(3)
C1 C2 U1 75.49(18)
C3 C2 U1 74.65(18)
C1 C2 H2 111
C3 C2 H2 111
U1 C2 H2 136
C4 C3 C2 137.8(3)
C4 C3 U1 74.84(18)
C2 C3 U1 74.92(18)
C4 C3 H3 111.1
C2 C3 H3 111.1
U1 C3 H3 136.5
C3 C4 C5 130.2(3)
C3 C4 Si2 116.7(2)
C5 C4 Si2 112.7(2)
C3 C4 U1 74.85(18)
C5 C4 U1 72.66(18)
Si2 C4 U1 138.52(15)
C6 C5 C4 136.1(3)
C6 C5 U1 76.05(18)
C4 C5 U1 76.51(18)
C6 C5 H5 112
C4 C5 H5 112
U1 C5 H5 129.4
C5 C6 C7 135.4(3)
C5 C6 U1 73.55(18)
C7 C6 U1 74.65(17)
C5 C6 H6 112.3
C7 C6 H6 112.3
U1 C6 H6 136.2
C8 C7 C6 136.2(3)
C8 C7 U1 73.93(18)
C6 C7 U1 74.80(18)
C8 C7 H7 111.9
C6 C7 H7 111.9
U1 C7 H7 136.3
C7 C8 C1 135.7(3)
C7 C8 U1 75.66(19)
C1 C8 U1 77.02(18)
C7 C8 H8 112.1
C1 C8 H8 112.1
U1 C8 H8 128.8
C10 C9 C13 108.8(3)
C10 C9 C18 125.4(4)
C13 C9 C18 125.3(4)
C10 C9 U1 77.1(2)
C13 C9 U1 74.1(2)
C18 C9 U1 121.4(3)
C9 C10 C11 107.7(3)
C9 C10 C14 125.0(5)
C11 C10 C14 125.8(5)
C9 C10 U1 73.8(2)
C11 C10 U1 73.5(2)
C14 C10 U1 129.4(3)
C12 C11 C10 107.9(3)
C12 C11 C15 125.8(4)
C10 C11 C15 126.0(4)
C12 C11 U1 74.37(19)
C10 C11 U1 76.9(2)
C15 C11 U1 120.0(3)
C13 C12 C11 108.1(3)
C13 C12 C16 126.2(4)
C11 C12 C16 125.1(4)
C13 C12 U1 74.89(19)
C11 C12 U1 75.87(19)
C16 C12 U1 122.5(3)
C12 C13 C9 107.5(3)
C12 C13 C17 126.1(4)
C9 C13 C17 125.9(4)
C12 C13 U1 75.24(19)
C9 C13 U1 76.14(19)
C17 C13 U1 120.6(3)
C10 C14 H14A 109.5
C10 C14 H14B 109.5
H14A C14 H14B 109.5
C10 C14 H14C 109.5
H14A C14 H14C 109.5
H14B C14 H14C 109.5
C11 C15 H15A 109.5
C11 C15 H15B 109.5
H15A C15 H15B 109.5
C11 C15 H15C 109.5
H15A C15 H15C 109.5
H15B C15 H15C 109.5
C12 C16 H16A 109.5
C12 C16 H16B 109.5
H16A C16 H16B 109.5
C12 C16 H16C 109.5
H16A C16 H16C 109.5
H16B C16 H16C 109.5
C13 C17 H17A 109.5
C13 C17 H17B 109.5
H17A C17 H17B 109.5
C13 C17 H17C 109.5
H17A C17 H17C 109.5
H17B C17 H17C 109.5
C9 C18 H18A 109.5
C9 C18 H18B 109.5
H18A C18 H18B 109.5
C9 C18 H18C 109.5
H18A C18 H18C 109.5
H18B C18 H18C 109.5
C21 C19 C20 109.6(3)
C21 C19 Si1 115.0(2)
C20 C19 Si1 111.4(2)
C21 C19 H19 106.8
C20 C19 H19 106.8
Si1 C19 H19 106.8
C19 C20 H20A 109.5
C19 C20 H20B 109.5
H20A C20 H20B 109.5
C19 C20 H20C 109.5
H20A C20 H20C 109.5
H20B C20 H20C 109.5
C19 C21 H21A 109.5
C19 C21 H21B 109.5
H21A C21 H21B 109.5
C19 C21 H21C 109.5
H21A C21 H21C 109.5
H21B C21 H21C 109.5
C23 C22 C24 109.3(3)
C23 C22 Si1 112.7(3)
C24 C22 Si1 116.1(3)
C23 C22 H22 106
C24 C22 H22 106
Si1 C22 H22 106
C22 C23 H23A 109.5
C22 C23 H23B 109.5
H23A C23 H23B 109.5
C22 C23 H23C 109.5
H23A C23 H23C 109.5
H23B C23 H23C 109.5
C22 C24 H24A 109.5
C22 C24 H24B 109.5
H24A C24 H24B 109.5
C22 C24 H24C 109.5
H24A C24 H24C 109.5
H24B C24 H24C 109.5
C27 C25 C26 109.2(3)
C27 C25 Si1 114.9(3)
C26 C25 Si1 113.9(3)
C27 C25 H25 106
C26 C25 H25 106
Si1 C25 H25 106
C25 C26 H26A 109.5
C25 C26 H26B 109.5
H26A C26 H26B 109.5
C25 C26 H26C 109.5
H26A C26 H26C 109.5
H26B C26 H26C 109.5
C25 C27 H27A 109.5
C25 C27 H27B 109.5
H27A C27 H27B 109.5
C25 C27 H27C 109.5
H27A C27 H27C 109.5
H27B C27 H27C 109.5
C30 C28 C29 109.8(3)
C30 C28 Si2 111.8(3)
C29 C28 Si2 114.1(3)
C30 C28 H28 106.9
C29 C28 H28 106.9
Si2 C28 H28 106.9
C28 C29 H29A 109.5
C28 C29 H29B 109.5
H29A C29 H29B 109.5
C28 C29 H29C 109.5
H29A C29 H29C 109.5
H29B C29 H29C 109.5
C28 C30 H30A 109.5
C28 C30 H30B 109.5
H30A C30 H30B 109.5
C28 C30 H30C 109.5
H30A C30 H30C 109.5
H30B C30 H30C 109.5
C33 C31 C32 109.1(3)
C33 C31 Si2 117.6(3)
C32 C31 Si2 112.4(3)
C33 C31 H31 105.6
C32 C31 H31 105.6
Si2 C31 H31 105.6
C31 C32 H32A 109.5
C31 C32 H32B 109.5
H32A C32 H32B 109.5
C31 C32 H32C 109.5
H32A C32 H32C 109.5
H32B C32 H32C 109.5
C31 C33 H33A 109.5
C31 C33 H33B 109.5
H33A C33 H33B 109.5
C31 C33 H33C 109.5
H33A C33 H33C 109.5
H33B C33 H33C 109.5
C35 C34 C36 109.1(3)
C35 C34 Si2 114.1(3)
C36 C34 Si2 114.2(3)
C35 C34 H34 106.2
C36 C34 H34 106.2
Si2 C34 H34 106.2
C34 C35 H35A 109.5
C34 C35 H35B 109.5
H35A C35 H35B 109.5
C34 C35 H35C 109.5
H35A C35 H35C 109.5
H35B C35 H35C 109.5
C34 C36 H36A 109.5
C34 C36 H36B 109.5
H36A C36 H36B 109.5
C34 C36 H36C 109.5
H36A C36 H36C 109.5
H36B C36 H36C 109.5
O2 C37 O1 119.0(3)
O2 C37 N1 121.1(3)
O1 C37 N1 119.7(3)
O2 C37 U1 59.64(17)
O1 C37 U1 59.36(17)
N1 C37 U1 173.5(3)
C37 N1 H1A 120
C37 N1 H1B 120
H1A N1 H1B 120
C37 O1 U1 93.0(2)
C37 O2 U1 93.3(2)
C1 Si1 C22 111.12(15)
C1 Si1 C25 110.47(15)
C22 Si1 C25 114.17(16)
C1 Si1 C19 106.64(14)
C22 Si1 C19 106.77(15)
C25 Si1 C19 107.24(15)
C31 Si2 C34 114.03(18)
C31 Si2 C4 111.21(16)
C34 Si2 C4 110.37(16)
C31 Si2 C28 106.08(17)
C34 Si2 C28 108.54(16)
C4 Si2 C28 106.18(16)
O1 U1 O2 54.72(9)
O1 U1 C5 104.45(10)
O2 U1 C5 146.80(10)
O1 U1 C8 149.30(9)
O2 U1 C8 105.28(9)
C5 U1 C8 80.21(10)
O1 U1 C7 161.30(10)
O2 U1 C7 135.37(9)
C5 U1 C7 58.41(10)
C8 U1 C7 30.41(10)
O1 U1 C6 134.25(10)
O2 U1 C6 161.14(10)
C5 U1 C6 30.41(10)
C8 U1 C6 58.52(10)
C7 U1 C6 30.55(10)
O1 U1 C4 82.05(9)
O2 U1 C4 115.97(9)
C5 U1 C4 30.83(10)
C8 U1 C4 88.74(10)
C7 U1 C4 79.25(10)
C6 U1 C4 58.19(10)
O1 U1 C3 79.00(9)
O2 U1 C3 91.06(9)
C5 U1 C3 57.43(10)
C8 U1 C3 78.39(10)
C7 U1 C3 84.68(10)
C6 U1 C3 76.80(10)
C4 U1 C3 30.32(9)
O1 U1 C2 93.39(9)
O2 U1 C2 77.65(9)
C5 U1 C2 78.41(10)
C8 U1 C2 57.31(10)
C7 U1 C2 76.59(10)
C6 U1 C2 84.78(10)
C4 U1 C2 58.51(10)
C3 U1 C2 30.44(9)
O1 U1 C1 118.62(9)
O2 U1 C1 82.14(9)
C5 U1 C1 88.58(10)
C8 U1 C1 30.68(9)
C7 U1 C1 57.97(10)
C6 U1 C1 79.20(10)
C4 U1 C1 80.91(10)
C3 U1 C1 58.42(10)
C2 U1 C1 30.23(10)
O1 U1 C13 84.52(10)
O2 U1 C13 72.58(10)
C5 U1 C13 136.13(10)
C8 U1 C13 113.49(11)
C7 U1 C13 112.79(11)
C6 U1 C13 121.15(10)
C4 U1 C13 153.98(11)
C3 U1 C13 161.59(11)
C2 U1 C13 144.84(10)
C1 U1 C13 125.10(10)
O1 U1 C12 71.50(10)
O2 U1 C12 87.26(10)
C5 U1 C12 111.99(11)
C8 U1 C12 135.68(10)
C7 U1 C12 119.99(10)
C6 U1 C12 111.00(10)
C4 U1 C12 124.13(11)
C3 U1 C12 144.89(11)
C2 U1 C12 163.14(11)
C1 U1 C12 154.89(11)
C13 U1 C12 29.87(11)

loop_
_geom_bond_atom_site_label_1
_geom_bond_atom_site_label_2
_geom_bond_distance
C1 C2 1.415(5)
C1 C8 1.425(4)
C1 Si1 1.894(3)
C1 U1 2.721(3)
C2 C3 1.420(4)
C2 U1 2.706(3)
C2 H2 0.95
C3 C4 1.413(4)
C3 U1 2.702(3)
C3 H3 0.95
C4 C5 1.424(5)
C4 Si2 1.909(3)
C4 U1 2.702(3)
C5 C6 1.400(5)
C5 U1 2.653(3)
C5 H5 0.95
C6 C7 1.414(5)
C6 U1 2.684(3)
C6 H6 0.95
C7 C8 1.402(4)
C7 U1 2.682(3)
C7 H7 0.95
C8 U1 2.660(3)
C8 H8 0.95
C9 C10 1.395(6)
C9 C13 1.410(5)
C9 C18 1.503(6)
C9 U1 2.755(3)
C10 C11 1.417(6)
C10 C14 1.495(5)
C10 U1 2.795(3)
C11 C12 1.409(5)
C11 C15 1.510(5)
C11 U1 2.752(3)
C12 C13 1.408(5)
C12 C16 1.508(5)
C12 U1 2.733(3)
C13 C17 1.505(5)
C13 U1 2.728(3)
C14 H14A 0.98
C14 H14B 0.98
C14 H14C 0.98
C15 H15A 0.98
C15 H15B 0.98
C15 H15C 0.98
C16 H16A 0.98
C16 H16B 0.98
C16 H16C 0.98
C17 H17A 0.98
C17 H17B 0.98
C17 H17C 0.98
C18 H18A 0.98
C18 H18B 0.98
C18 H18C 0.98
C19 C21 1.528(5)
C19 C20 1.532(5)
C19 Si1 1.902(3)
C19 H19 1
C20 H20A 0.98
C20 H20B 0.98
C20 H20C 0.98
C21 H21A 0.98
C21 H21B 0.98
C21 H21C 0.98
C22 C23 1.536(5)
C22 C24 1.538(5)
C22 Si1 1.900(3)
C22 H22 1
C23 H23A 0.98
C23 H23B 0.98
C23 H23C 0.98
C24 H24A 0.98
C24 H24B 0.98
C24 H24C 0.98
C25 C27 1.514(5)
C25 C26 1.532(5)
C25 Si1 1.901(4)
C25 H25 1
C26 H26A 0.98
C26 H26B 0.98
C26 H26C 0.98
C27 H27A 0.98
C27 H27B 0.98
C27 H27C 0.98
C28 C30 1.535(5)
C28 C29 1.533(5)
C28 Si2 1.910(4)
C28 H28 1
C29 H29A 0.98
C29 H29B 0.98
C29 H29C 0.98
C30 H30A 0.98
C30 H30B 0.98
C30 H30C 0.98
C31 C33 1.531(5)
C31 C32 1.538(5)
C31 Si2 1.894(4)
C31 H31 1
C32 H32A 0.98
C32 H32B 0.98
C32 H32C 0.98
C33 H33A 0.98
C33 H33B 0.98
C33 H33C 0.98
C34 C35 1.533(5)
C34 C36 1.533(5)
C34 Si2 1.896(4)
C34 H34 1
C35 H35A 0.98
C35 H35B 0.98
C35 H35C 0.98
C36 H36A 0.98
C36 H36B 0.98
C36 H36C 0.98
C37 O2 1.269(4)
C37 O1 1.296(4)
C37 N1 1.335(5)
C37 U1 2.785(3)
N1 H1A 0.88
N1 H1B 0.88
O1 U1 2.399(2)
O2 U1 2.407(2)

loop_
_geom_torsion_atom_site_label_1
_geom_torsion_atom_site_label_2
_geom_torsion_atom_site_label_3
_geom_torsion_atom_site_label_4
_geom_torsion
C8 C1 C2 C3 -3.8(6)
Si1 C1 C2 C3 -177.0(3)
U1 C1 C2 C3 45.8(4)
C8 C1 C2 U1 -49.7(3)
Si1 C1 C2 U1 137.17(19)
C1 C2 C3 C4 -0.5(7)
U1 C2 C3 C4 45.5(4)
C1 C2 C3 U1 -46.0(4)
C2 C3 C4 C5 5.2(7)
U1 C3 C4 C5 50.8(3)
C2 C3 C4 Si2 177.3(3)
U1 C3 C4 Si2 -137.1(2)
C2 C3 C4 U1 -45.5(4)
C3 C4 C5 C6 1.1(6)
Si2 C4 C5 C6 -171.3(3)
U1 C4 C5 C6 52.6(4)
C3 C4 C5 U1 -51.6(3)
Si2 C4 C5 U1 136.07(18)
C4 C5 C6 C7 -6.6(7)
U1 C5 C6 C7 46.2(4)
C4 C5 C6 U1 -52.8(4)
C5 C6 C7 C8 -0.2(7)
U1 C6 C7 C8 45.7(4)
C5 C6 C7 U1 -45.9(4)
C6 C7 C8 C1 7.6(7)
U1 C7 C8 C1 53.5(4)
C6 C7 C8 U1 -46.0(4)
C2 C1 C8 C7 -2.7(6)
Si1 C1 C8 C7 170.7(3)
U1 C1 C8 C7 -53.1(4)
C2 C1 C8 U1 50.4(3)
Si1 C1 C8 U1 -136.22(17)
C13 C9 C10 C11 -1.7(4)
C18 C9 C10 C11 -174.2(4)
U1 C9 C10 C11 66.3(2)
C13 C9 C10 C14 165.0(4)
C18 C9 C10 C14 -7.6(6)
U1 C9 C10 C14 -127.1(4)
C13 C9 C10 U1 -67.9(2)
C18 C9 C10 U1 119.5(4)
C9 C10 C11 C12 2.1(4)
C14 C10 C11 C12 -164.4(4)
U1 C10 C11 C12 68.6(2)
C9 C10 C11 C15 175.7(3)
C14 C10 C11 C15 9.3(6)
U1 C10 C11 C15 -117.8(4)
C9 C10 C11 U1 -66.5(2)
C14 C10 C11 U1 127.1(4)
C10 C11 C12 C13 -1.7(4)
C15 C11 C12 C13 -175.4(4)
U1 C11 C12 C13 68.6(2)
C10 C11 C12 C16 169.7(4)
C15 C11 C12 C16 -3.9(6)
U1 C11 C12 C16 -120.0(4)
C10 C11 C12 U1 -70.3(2)
C15 C11 C12 U1 116.1(4)
C11 C12 C13 C9 0.7(4)
C16 C12 C13 C9 -170.6(4)
U1 C12 C13 C9 69.9(2)
C11 C12 C13 C17 173.4(4)
C16 C12 C13 C17 2.1(6)
U1 C12 C13 C17 -117.4(4)
C11 C12 C13 U1 -69.2(2)
C16 C12 C13 U1 119.4(4)
C10 C9 C13 C12 0.6(4)
C18 C9 C13 C12 173.2(4)
U1 C9 C13 C12 -69.3(2)
C10 C9 C13 C17 -172.1(4)
C18 C9 C13 C17 0.5(6)
U1 C9 C13 C17 118.0(4)
C10 C9 C13 U1 69.9(3)
C18 C9 C13 U1 -117.5(4)
O2 C37 O1 U1 -2.1(4)
N1 C37 O1 U1 172.5(3)
O1 C37 O2 U1 2.1(4)
N1 C37 O2 U1 -172.5(4)
C2 C1 Si1 C22 -11.3(3)
C8 C1 Si1 C22 174.4(2)
U1 C1 Si1 C22 85.6(3)
C2 C1 Si1 C25 -139.1(2)
C8 C1 Si1 C25 46.6(3)
U1 C1 Si1 C25 -42.2(3)
C2 C1 Si1 C19 104.7(3)
C8 C1 Si1 C19 -69.6(3)
U1 C1 Si1 C19 -158.4(2)
C23 C22 Si1 C1 164.4(3)
C24 C22 Si1 C1 -68.5(3)
C23 C22 Si1 C25 -69.9(3)
C24 C22 Si1 C25 57.3(3)
C23 C22 Si1 C19 48.5(3)
C24 C22 Si1 C19 175.6(3)
C27 C25 Si1 C1 70.3(4)
C26 C25 Si1 C1 -162.6(3)
C27 C25 Si1 C22 -55.8(4)
C26 C25 Si1 C22 71.3(3)
C27 C25 Si1 C19 -173.8(3)
C26 C25 Si1 C19 -46.8(3)
C21 C19 Si1 C1 60.5(3)
C20 C19 Si1 C1 -64.9(3)
C21 C19 Si1 C22 179.3(2)
C20 C19 Si1 C22 54.0(3)
C21 C19 Si1 C25 -57.9(3)
C20 C19 Si1 C25 176.8(2)
C33 C31 Si2 C34 -61.9(3)
C32 C31 Si2 C34 66.1(3)
C33 C31 Si2 C4 63.7(3)
C32 C31 Si2 C4 -168.3(3)
C33 C31 Si2 C28 178.7(3)
C32 C31 Si2 C28 -53.3(3)
C35 C34 Si2 C31 -76.1(3)
C36 C34 Si2 C31 50.5(4)
C35 C34 Si2 C4 157.9(3)
C36 C34 Si2 C4 -75.6(3)
C35 C34 Si2 C28 41.9(4)
C36 C34 Si2 C28 168.5(3)
C3 C4 Si2 C31 14.6(3)
C5 C4 Si2 C31 -171.9(2)
U1 C4 Si2 C31 -82.7(3)
C3 C4 Si2 C34 142.2(3)
C5 C4 Si2 C34 -44.3(3)
U1 C4 Si2 C34 44.9(3)
C3 C4 Si2 C28 -100.3(3)
C5 C4 Si2 C28 73.1(3)
U1 C4 Si2 C28 162.3(2)
C30 C28 Si2 C31 -51.7(3)
C29 C28 Si2 C31 -176.9(3)
C30 C28 Si2 C34 -174.6(3)
C29 C28 Si2 C34 60.1(3)
C30 C28 Si2 C4 66.7(3)
C29 C28 Si2 C4 -58.5(3)
C37 O1 U1 O2 1.2(2)
C37 O1 U1 C5 152.4(2)
C37 O1 U1 C8 57.2(3)
C37 O1 U1 C7 130.2(3)
C37 O1 U1 C6 159.5(2)
C37 O1 U1 C4 131.0(2)
C37 O1 U1 C3 100.4(2)
C37 O1 U1 C2 73.5(2)
C37 O1 U1 C1 56.0(2)
C37 O1 U1 C13 -71.3(2)
C37 O1 U1 C12 -98.9(2)
C37 O2 U1 O1 -1.2(2)
C37 O2 U1 C5 -59.7(3)
C37 O2 U1 C8 -155.2(2)
C37 O2 U1 C7 -160.4(2)
C37 O2 U1 C6 -126.2(3)
C37 O2 U1 C4 -59.0(2)
C37 O2 U1 C3 -76.9(2)
C37 O2 U1 C2 -104.4(2)
C37 O2 U1 C1 -134.8(2)
C37 O2 U1 C13 94.5(2)
C37 O2 U1 C12 68.0(2)
C6 C5 U1 O1 169.90(18)
C4 C5 U1 O1 -44.7(2)
C6 C5 U1 O2 -144.1(2)
C4 C5 U1 O2 1.2(3)
C6 C5 U1 C8 -41.16(19)
C4 C5 U1 C8 104.2(2)
C6 C5 U1 C7 -18.28(18)
C4 C5 U1 C7 127.1(2)
C4 C5 U1 C6 145.4(3)
C6 C5 U1 C4 -145.4(3)
C6 C5 U1 C3 -123.6(2)
C4 C5 U1 C3 21.81(18)
C6 C5 U1 C2 -99.6(2)
C4 C5 U1 C2 45.84(19)
C6 C5 U1 C1 -70.9(2)
C4 C5 U1 C1 74.53(19)
C6 C5 U1 C13 72.7(2)
C4 C5 U1 C13 -141.9(2)
C6 C5 U1 C12 94.3(2)
C4 C5 U1 C12 -120.27(19)
C7 C8 U1 O1 142.7(2)
C1 C8 U1 O1 -2.1(3)
C7 C8 U1 O2 -172.71(18)
C1 C8 U1 O2 42.44(19)
C7 C8 U1 C5 40.87(19)
C1 C8 U1 C5 -103.98(19)
C1 C8 U1 C7 -144.9(3)
C7 C8 U1 C6 17.88(18)
C1 C8 U1 C6 -127.0(2)
C7 C8 U1 C4 70.7(2)
C1 C8 U1 C4 -74.19(19)
C7 C8 U1 C3 99.4(2)
C1 C8 U1 C3 -45.46(18)
C7 C8 U1 C2 123.3(2)
C1 C8 U1 C2 -21.54(17)
C7 C8 U1 C1 144.9(3)
C7 C8 U1 C13 -95.4(2)
C1 C8 U1 C13 119.75(18)
C7 C8 U1 C12 -70.7(2)
C1 C8 U1 C12 144.49(19)
C8 C7 U1 O1 -105.3(3)
C6 C7 U1 O1 43.6(4)
C8 C7 U1 O2 10.0(3)
C6 C7 U1 O2 159.03(17)
C8 C7 U1 C5 -130.8(2)
C6 C7 U1 C5 18.20(18)
C6 C7 U1 C8 149.0(3)
C8 C7 U1 C6 -149.0(3)
C8 C7 U1 C4 -106.2(2)
C6 C7 U1 C4 42.78(19)
C8 C7 U1 C3 -76.07(19)
C6 C7 U1 C3 72.92(19)
C8 C7 U1 C2 -46.30(19)
C6 C7 U1 C2 102.7(2)
C8 C7 U1 C1 -20.28(18)
C6 C7 U1 C1 128.7(2)
C8 C7 U1 C13 97.9(2)
C6 C7 U1 C13 -113.07(19)
C8 C7 U1 C12 130.43(19)
C6 C7 U1 C12 -80.6(2)
C5 C6 U1 O1 -13.7(2)
C7 C6 U1 O1 -162.00(17)
C5 C6 U1 O2 97.2(3)
C7 C6 U1 O2 -51.1(4)
C7 C6 U1 C5 -148.3(3)
C5 C6 U1 C8 130.5(2)
C7 C6 U1 C8 -17.81(18)
C5 C6 U1 C7 148.3(3)
C5 C6 U1 C4 20.03(18)
C7 C6 U1 C4 -128.3(2)
C5 C6 U1 C3 46.15(19)
C7 C6 U1 C3 -102.1(2)
C5 C6 U1 C2 75.9(2)
C7 C6 U1 C2 -72.35(19)
C5 C6 U1 C1 106.0(2)
C7 C6 U1 C1 -42.33(19)
C5 C6 U1 C13 -129.4(2)
C7 C6 U1 C13 82.3(2)
C5 C6 U1 C12 -97.9(2)
C7 C6 U1 C12 113.76(19)
C3 C4 U1 O1 -81.80(19)
C5 C4 U1 O1 136.5(2)
Si2 C4 U1 O1 31.6(2)
C3 C4 U1 O2 -37.6(2)
C5 C4 U1 O2 -179.24(18)
Si2 C4 U1 O2 75.8(2)
C3 C4 U1 C5 141.7(3)
Si2 C4 U1 C5 -104.9(3)
C3 C4 U1 C8 68.83(19)
C5 C4 U1 C8 -72.83(19)
Si2 C4 U1 C8 -177.7(2)
C3 C4 U1 C7 97.9(2)
C5 C4 U1 C7 -43.74(19)
Si2 C4 U1 C7 -148.6(2)
C3 C4 U1 C6 121.9(2)
C5 C4 U1 C6 -19.77(18)
Si2 C4 U1 C6 -124.7(3)
C5 C4 U1 C3 -141.7(3)
Si2 C4 U1 C3 113.4(3)
C3 C4 U1 C2 17.16(18)
C5 C4 U1 C2 -124.5(2)
Si2 C4 U1 C2 130.6(3)
C3 C4 U1 C1 39.01(19)
C5 C4 U1 C1 -102.6(2)
Si2 C4 U1 C1 152.4(2)
C3 C4 U1 C13 -141.4(2)
C5 C4 U1 C13 76.9(3)
Si2 C4 U1 C13 -28.0(4)
C3 C4 U1 C12 -143.00(19)
C5 C4 U1 C12 75.3(2)
Si2 C4 U1 C12 -29.6(3)
C4 C3 U1 O1 93.04(19)
C2 C3 U1 O1 -116.73(19)
C4 C3 U1 O2 146.75(19)
C2 C3 U1 O2 -63.03(19)
C4 C3 U1 C5 -22.16(18)
C2 C3 U1 C5 128.1(2)
C4 C3 U1 C8 -107.9(2)
C2 C3 U1 C8 42.36(18)
C4 C3 U1 C7 -77.76(19)
C2 C3 U1 C7 72.46(19)
C4 C3 U1 C6 -47.83(19)
C2 C3 U1 C6 102.40(19)
C2 C3 U1 C4 150.2(3)
C4 C3 U1 C2 -150.2(3)
C4 C3 U1 C1 -133.1(2)
C2 C3 U1 C1 17.08(17)
C4 C3 U1 C13 120.0(3)
C2 C3 U1 C13 -89.8(4)
C4 C3 U1 C12 60.0(3)
C2 C3 U1 C12 -149.8(2)
C1 C2 U1 O1 -148.37(18)
C3 C2 U1 O1 61.44(19)
C1 C2 U1 O2 -95.61(18)
C3 C2 U1 O2 114.19(19)
C1 C2 U1 C5 107.56(19)
C3 C2 U1 C5 -42.63(19)
C1 C2 U1 C8 21.84(17)
C3 C2 U1 C8 -128.4(2)
C1 C2 U1 C7 47.62(18)
C3 C2 U1 C7 -102.57(19)
C1 C2 U1 C6 77.48(18)
C3 C2 U1 C6 -72.71(19)
C1 C2 U1 C4 133.1(2)
C3 C2 U1 C4 -17.09(17)
C1 C2 U1 C3 150.2(3)
C3 C2 U1 C1 -150.2(3)
C1 C2 U1 C13 -63.1(3)
C3 C2 U1 C13 146.7(2)
C1 C2 U1 C12 -122.6(4)
C3 C2 U1 C12 87.2(4)
C2 C1 U1 O1 36.6(2)
C8 C1 U1 O1 178.76(17)
Si1 C1 U1 O1 -76.7(3)
C2 C1 U1 O2 78.93(18)
C8 C1 U1 O2 -138.92(19)
Si1 C1 U1 O2 -34.4(2)
C2 C1 U1 C5 -69.10(19)
C8 C1 U1 C5 73.05(19)
Si1 C1 U1 C5 177.6(2)
C2 C1 U1 C8 -142.1(3)
Si1 C1 U1 C8 104.6(3)
C2 C1 U1 C7 -122.0(2)
C8 C1 U1 C7 20.11(17)
Si1 C1 U1 C7 124.7(3)
C2 C1 U1 C6 -98.23(19)
C8 C1 U1 C6 43.92(18)
Si1 C1 U1 C6 148.5(3)
C2 C1 U1 C4 -39.09(18)
C8 C1 U1 C4 103.06(19)
Si1 C1 U1 C4 -152.4(2)
C2 C1 U1 C3 -17.19(17)
C8 C1 U1 C3 125.0(2)
Si1 C1 U1 C3 -130.5(3)
C8 C1 U1 C2 142.1(3)
Si1 C1 U1 C2 -113.3(3)
C2 C1 U1 C13 141.13(18)
C8 C1 U1 C13 -76.7(2)
Si1 C1 U1 C13 27.8(3)
C2 C1 U1 C12 144.8(2)
C8 C1 U1 C12 -73.0(3)
Si1 C1 U1 C12 31.5(4)
C12 C13 U1 O1 -61.8(2)
C9 C13 U1 O1 -174.5(2)
C17 C13 U1 O1 61.7(4)
C12 C13 U1 O2 -116.5(2)
C9 C13 U1 O2 130.8(2)
C17 C13 U1 O2 7.0(4)
C12 C13 U1 C5 43.4(3)
C9 C13 U1 C5 -69.3(3)
C17 C13 U1 C5 166.9(3)
C12 C13 U1 C8 144.0(2)
C9 C13 U1 C8 31.4(2)
C17 C13 U1 C8 -92.4(4)
C12 C13 U1 C7 110.9(2)
C9 C13 U1 C7 -1.8(3)
C17 C13 U1 C7 -125.6(4)
C12 C13 U1 C6 77.8(2)
C9 C13 U1 C6 -34.9(3)
C17 C13 U1 C6 -158.7(4)
C12 C13 U1 C4 -2.7(4)
C9 C13 U1 C4 -115.3(3)
C17 C13 U1 C4 120.9(4)
C12 C13 U1 C3 -88.3(4)
C9 C13 U1 C3 159.0(3)
C17 C13 U1 C3 35.2(6)
C12 C13 U1 C2 -149.9(2)
C9 C13 U1 C2 97.4(3)
C17 C13 U1 C2 -26.4(5)
C12 C13 U1 C1 176.84(19)
C9 C13 U1 C1 64.1(2)
C17 C13 U1 C1 -59.6(4)
C9 C13 U1 C12 -112.7(3)
C17 C13 U1 C12 123.5(5)
C13 C12 U1 O1 112.4(2)
C11 C12 U1 O1 -134.1(2)
C16 C12 U1 O1 -11.2(4)
C13 C12 U1 O2 58.8(2)
C11 C12 U1 O2 172.4(2)
C16 C12 U1 O2 -64.8(4)
C13 C12 U1 C5 -149.1(2)
C11 C12 U1 C5 -35.5(3)
C16 C12 U1 C5 87.4(4)
C13 C12 U1 C8 -50.4(3)
C11 C12 U1 C8 63.2(3)
C16 C12 U1 C8 -174.0(3)
C13 C12 U1 C7 -83.9(2)
C11 C12 U1 C7 29.7(3)
C16 C12 U1 C7 152.6(4)
C13 C12 U1 C6 -116.4(2)
C11 C12 U1 C6 -2.8(3)
C16 C12 U1 C6 120.1(4)
C13 C12 U1 C4 178.6(2)
C11 C12 U1 C4 -67.8(3)
C16 C12 U1 C4 55.0(4)
C13 C12 U1 C3 146.7(2)
C11 C12 U1 C3 -99.7(3)
C16 C12 U1 C3 23.2(5)
C13 C12 U1 C2 85.1(4)
C11 C12 U1 C2 -161.3(3)
C16 C12 U1 C2 -38.4(6)
C13 C12 U1 C1 -6.1(4)
C11 C12 U1 C1 107.5(3)
C16 C12 U1 C1 -129.6(4)
C11 C12 U1 C13 113.6(3)
C16 C12 U1 C13 -123.5(5)
